data_7135587
loop_
_publ_author_name
'Zhang, Xiang-Ming'
'Fu, Jiang-Hong'
'Zhao, Pan-Pan'
'Chen, Shumei'
'Zhang, Hai-Xia'
'Zhang, Jian'

_publ_section_title
;
 Synthesis of hybrid nickel boron-oxo clusters for photocatalytic
 CO<sub>2</sub> reduction.
;
_journal_issue 26
_journal_name_full 'Chemical communications (Cambridge, England)'
_journal_page_first 6904
_journal_page_last 6908
_journal_paper_doi 10.1039/d5cc07399e
_journal_volume 62
_journal_year 2026
_chemical_formula_moiety 'C36 H36 B6 N14 Ni2 O10'
_chemical_formula_sum 'C36 H36 B6 N14 Ni2 O10'
_chemical_formula_weight 1007.07
_chemical_name_systematic Ni(II)2[B3O3(OH)2Qi(Pz)2]2
_space_group_crystal_system monoclinic
_space_group_IT_number 15
_space_group_name_Hall '-C 2yc'
_space_group_name_H-M_alt 'C 1 2/c 1'
_atom_sites_solution_hydrogens mixed
_atom_sites_solution_primary dual
_audit_creation_date 2025-12-09
_audit_creation_method
;
Olex2 1.3
(compiled 2020.11.12 svn.r5f609507 for OlexSys, GUI svn.r6408)
;
_audit_update_record
;
2025-12-11 deposited with the CCDC.	2026-03-09 downloaded from the CCDC.
;
_cell_angle_alpha 90
_cell_angle_beta 95.728(3)
_cell_angle_gamma 90
_cell_formula_units_Z 4
_cell_length_a 18.5281(7)
_cell_length_b 16.6027(6)
_cell_length_c 14.4927(5)
_cell_measurement_reflns_used 11834
_cell_measurement_temperature 99.97(12)
_cell_measurement_theta_max 32.4890
_cell_measurement_theta_min 2.0870
_cell_volume 4435.9(3)
_computing_cell_refinement 'CrysAlisPro 1.171.43.101a (Rigaku OD, 2023)'
_computing_data_collection 'CrysAlisPro system (CCD 43.101a 64-bit (release 13-12-2023))'
_computing_data_reduction 'CrysAlisPro 1.171.43.101a (Rigaku OD, 2023)'
_computing_molecular_graphics 'Olex2 1.3 (Dolomanov et al., 2009)'
_computing_publication_material 'Olex2 1.3 (Dolomanov et al., 2009)'
_computing_structure_refinement 'SHELXL 2018/3 (Sheldrick, 2015)'
_computing_structure_solution 'SHELXT 2018/2 (Sheldrick, 2018)'
_diffrn_ambient_environment N~2~
_diffrn_ambient_temperature 99.97(12)
_diffrn_detector 'Hybrid Pixel Array Detector'
_diffrn_detector_area_resol_mean 10.0000
_diffrn_detector_type HyPix
_diffrn_measured_fraction_theta_full 1.000
_diffrn_measured_fraction_theta_max 0.962
_diffrn_measurement_details
;
List of Runs (angles in degrees, time in seconds):

  # Type    Start    End  Width  t~exp~   \w     \q     \k     \f   Frames
#--------------------------------------------------------------------------
  1  \w     49.00 111.00   0.50    0.96    --   33.08-178.00   0.00  124
  2  \w     69.00 106.00   0.50    0.96    --   33.08-178.00  90.00   74
  3  \w   -116.00 -59.00   0.50    0.96    --  -32.30 -23.00  -2.00  114
  4  \w    -27.00  50.00   0.50    0.96    --  -32.30  23.00 162.00  154
  5  \w    -14.00  11.00   0.50    0.96    --   33.08 -99.00   0.00   50
  6  \w    -51.00  29.00   0.50    0.96    --   33.08 -23.00  -2.00  160
  7  \w     49.00  77.00   0.50    0.96    --   33.08 -99.00   0.00   56
  8  \w     47.00  74.00   0.50    0.96    --   33.08 -99.00-180.00   54
  9  \w    -14.00  11.00   0.50    0.96    --   33.08 -99.00-180.00   50
 10  \w   -117.00 -42.00   0.50    0.96    --  -32.30 178.00  30.00  150
 11  \w      7.00  88.00   0.50    0.96    --   33.08  77.00-120.00  162
 12  \w     67.00  93.00   0.50    0.96    --   33.08  57.00 -60.00   52
 13  \w     -5.00 115.00   0.50    0.96    --   33.08  23.00 162.00  240
 14  \w     80.00 115.00   0.50    0.96    --   33.08 178.00 120.00   70
 15  \w     82.00 111.00   0.50    0.96    --   33.08 178.00-150.00   58
 16  \w     50.00  76.00   0.50    0.96    --   33.08 178.00-150.00   52
 17  \w     49.00  78.00   0.50    0.96    --   33.08 178.00-180.00   58
;
_diffrn_measurement_device 'four-circle diffractometer'
_diffrn_measurement_device_type 'XtaLAB Synergy R, HyPix'
_diffrn_measurement_method '\w scans'
_diffrn_orient_matrix_type 'CrysAlisPro convention (1999,Acta A55,543-557)'
_diffrn_orient_matrix_UB_11 -0.0017951000
_diffrn_orient_matrix_UB_12 0.0258180000
_diffrn_orient_matrix_UB_13 0.0386917000
_diffrn_orient_matrix_UB_21 -0.0113568000
_diffrn_orient_matrix_UB_22 -0.0328672000
_diffrn_orient_matrix_UB_23 0.0263292000
_diffrn_orient_matrix_UB_31 0.0367067000
_diffrn_orient_matrix_UB_32 -0.0088771000
_diffrn_orient_matrix_UB_33 0.0151412000
_diffrn_radiation_monochromator mirror
_diffrn_radiation_probe x-ray
_diffrn_radiation_type 'Mo K\a'
_diffrn_radiation_wavelength 0.71073
_diffrn_reflns_av_R_equivalents 0.1402
_diffrn_reflns_av_unetI/netI 0.1170
_diffrn_reflns_Laue_measured_fraction_full 1.000
_diffrn_reflns_Laue_measured_fraction_max 0.962
_diffrn_reflns_limit_h_max 31
_diffrn_reflns_limit_h_min -31
_diffrn_reflns_limit_k_max 27
_diffrn_reflns_limit_k_min -28
_diffrn_reflns_limit_l_max 24
_diffrn_reflns_limit_l_min -24
_diffrn_reflns_number 66028
_diffrn_reflns_point_group_measured_fraction_full 1.000
_diffrn_reflns_point_group_measured_fraction_max 0.962
_diffrn_reflns_theta_full 25.242
_diffrn_reflns_theta_max 37.790
_diffrn_reflns_theta_min 1.651
_diffrn_source 'micro-focus sealed X-ray tube'
_diffrn_source_type 'Mova (Mo) X-ray Source'
_exptl_absorpt_coefficient_mu 0.921
_exptl_absorpt_correction_T_max 1.00000
_exptl_absorpt_correction_T_min 0.97449
_exptl_absorpt_correction_type multi-scan
_exptl_absorpt_process_details
;
CrysAlisPro 1.171.43.101a (Rigaku Oxford Diffraction, 2023)
Empirical absorption correction using spherical harmonics,
implemented in SCALE3 ABSPACK scaling algorithm.
;
_exptl_crystal_colour 'clear whiteish blue'
_exptl_crystal_colour_lustre clear
_exptl_crystal_colour_modifier whiteish
_exptl_crystal_colour_primary blue
_exptl_crystal_density_diffrn 1.508
_exptl_crystal_description 'rect. Prism'
_exptl_crystal_F_000 2064
_exptl_crystal_preparation
'All reagents were of analytical grade and were subjected to ultrasonic dissolution prior to the solvothermal reaction.'
_exptl_crystal_recrystallization_method 'It remains stable under a wide range of conditions and exhibits high purity.'
_exptl_crystal_size_max 0.18
_exptl_crystal_size_mid 0.16
_exptl_crystal_size_min 0.14
_refine_diff_density_max 0.699
_refine_diff_density_min -0.455
_refine_diff_density_rms 0.117
_refine_ls_extinction_method none
_refine_ls_goodness_of_fit_ref 0.971
_refine_ls_hydrogen_treatment mixed
_refine_ls_matrix_type full
_refine_ls_number_parameters 371
_refine_ls_number_reflns 11461
_refine_ls_number_restraints 3
_refine_ls_restrained_S_all 0.974
_refine_ls_R_factor_all 0.1232
_refine_ls_R_factor_gt 0.0591
_refine_ls_shift/su_max 0.001
_refine_ls_shift/su_mean 0.000
_refine_ls_structure_factor_coef Fsqd
_refine_ls_weighting_details 'w=1/[\s^2^(Fo^2^)+(0.0557P)^2^] where P=(Fo^2^+2Fc^2^)/3'
_refine_ls_weighting_scheme calc
_refine_ls_wR_factor_gt 0.1198
_refine_ls_wR_factor_ref 0.1415
_reflns_Friedel_coverage 0.000
_reflns_number_gt 6376
_reflns_number_total 11461
_reflns_threshold_expression 'I > 2\s(I)'
_cod_data_source_file d5cc07399e2.cif
_cod_data_source_block boc-22-2_auto
_cod_depositor_comments 'Adding full bibliography for 7135585--7135587.cif.'
_cod_database_code 7135587
_shelx_shelxl_version_number 2018/3
_chemical_oxdiff_formula 'C N B O Ni'
_shelx_space_group_comment
;
The symmetry employed for this shelxl refinement is uniquely defined
by the following loop, which should always be used as a source of
symmetry information in preference to the above space-group names.
They are only intended as comments.
;
_shelx_estimated_absorpt_t_max 0.882
_shelx_estimated_absorpt_t_min 0.852
_reflns_odcompleteness_completeness 99.99
_reflns_odcompleteness_iscentric 1
_reflns_odcompleteness_theta 36.23
_olex2_refinement_description
;
1. Fixed Uiso
 At 1.2 times of:
  All C(H) groups
 At 1.5 times of:
  All O(H) groups
2. Restrained distances
 O5-H5
 0.87 with sigma of 0.01
 Ni2-H5
 2.730089 with sigma of 0.02
 B3-H5
 1.942398 with sigma of 0.02
3.a Aromatic/amide H refined with riding coordinates:
 C14(H14)
3.b Idealised tetrahedral OH refined as rotating group:
 O1(H1)
;
_smtbx_masks_special_details
;
A solvent mask was calculated and 68 electrons were 
found in a volume of 460\%A^3^ in 1 void per unit cell. 
This is consistent with the presence of 
0.75[CH3CN] per Unit Cell 
which account for 66 electrons 
per unit cell.
;
_smtbx_masks_void_probe_radius 1.2
_smtbx_masks_void_truncation_radius 1.2
_olex2_submission_special_instructions 'No special instructions were received'
_oxdiff_exptl_absorpt_empirical_details
;
Empirical correction (ABSPACK) includes:
- Absorption correction using spherical harmonics
- Frame scaling
;
_oxdiff_exptl_absorpt_empirical_full_max 1.393
_oxdiff_exptl_absorpt_empirical_full_min 0.910

loop_
_space_group_symop_operation_xyz
'x, y, z'
'-x, y, -z+1/2'
'x+1/2, y+1/2, z'
'-x+1/2, y+1/2, -z+1/2'
'-x, -y, -z'
'x, -y, z-1/2'
'-x+1/2, -y+1/2, -z'
'x+1/2, -y+1/2, z-1/2'

loop_
_atom_site_label
_atom_site_type_symbol
_atom_site_fract_x
_atom_site_fract_y
_atom_site_fract_z
_atom_site_U_iso_or_equiv
_atom_site_adp_type
_atom_site_occupancy
_atom_site_site_symmetry_order
_atom_site_calc_flag
_atom_site_refinement_flags_posn
_atom_site_refinement_flags_adp
_atom_site_refinement_flags_occupancy
_atom_site_disorder_assembly
_atom_site_disorder_group
Ni2 Ni 0.73081(2) 0.68257(2) 0.35470(2) 0.01436(6) Uani 1 1 d D . . . .
O2 O 0.90942(7) 0.54437(8) 0.46876(9) 0.0155(3) Uani 1 1 d . . . . .
O5 O 0.82896(7) 0.75465(8) 0.55452(10) 0.0157(3) Uani 1 1 d D . . . .
H5 H 0.8186(12) 0.7697(10) 0.4961(8) 0.024 Uiso 1 1 d D U . . .
O4 O 0.80953(7) 0.63951(8) 0.45441(9) 0.0138(2) Uani 1 1 d . . . . .
O3 O 0.88879(7) 0.63013(8) 0.59637(9) 0.0171(3) Uani 1 1 d . . . . .
O1 O 0.99474(7) 0.55542(9) 0.60278(10) 0.0185(3) Uani 1 1 d . . . . .
H1 H 1.015951 0.521281 0.572289 0.028 Uiso 1 1 calc R U . . .
N4 N 0.85063(9) 0.58473(10) 0.31525(11) 0.0153(3) Uani 1 1 d . . . . .
N2 N 0.65296(9) 0.70882(10) 0.24470(12) 0.0173(3) Uani 1 1 d . . . . .
N7 N 0.75883(9) 0.64428(10) 0.60814(12) 0.0172(3) Uani 1 1 d . . . . .
N3 N 0.79954(9) 0.63229(10) 0.26923(11) 0.0169(3) Uani 1 1 d . . . . .
N6 N 0.72285(10) 0.70426(11) 0.64895(12) 0.0195(3) Uani 1 1 d . . . . .
N5 N 0.67430(9) 0.57405(10) 0.38334(12) 0.0174(3) Uani 1 1 d . . . . .
N1 N 0.60838(9) 0.77353(11) 0.23951(13) 0.0193(3) Uani 1 1 d . . . . .
C3 C 0.89724(11) 0.55826(13) 0.25639(15) 0.0196(4) Uani 1 1 d . . . . .
C7 C 0.65824(11) 0.43074(12) 0.41115(14) 0.0190(4) Uani 1 1 d . . . . .
C10 C 0.80811(11) 0.41243(12) 0.43000(14) 0.0178(4) Uani 1 1 d . . . . .
C1 C 0.81585(12) 0.63704(13) 0.18133(14) 0.0200(4) Uani 1 1 d . . . . .
C11 C 0.78177(10) 0.49025(12) 0.41781(13) 0.0150(3) Uani 1 1 d . . . . .
C12 C 0.70448(11) 0.49915(12) 0.40375(13) 0.0163(4) Uani 1 1 d . . . . .
C8 C 0.68945(12) 0.35301(13) 0.42520(16) 0.0227(4) Uani 1 1 d . . . . .
C4 C 0.60259(11) 0.58163(13) 0.37582(16) 0.0219(4) Uani 1 1 d . . . . .
C16 C 0.56110(12) 0.77105(14) 0.16325(15) 0.0219(4) Uani 1 1 d . . . . .
C13 C 0.72996(12) 0.57269(13) 0.62674(15) 0.0222(4) Uani 1 1 d . . . . .
C18 C 0.57487(12) 0.70210(14) 0.11584(16) 0.0232(4) Uani 1 1 d . . . . .
C9 C 0.76311(12) 0.34395(13) 0.43189(15) 0.0212(4) Uani 1 1 d . . . . .
C2 C 0.87704(12) 0.59154(14) 0.16960(15) 0.0235(4) Uani 1 1 d . . . . .
C19 C 0.63264(12) 0.66544(13) 0.16872(15) 0.0213(4) Uani 1 1 d . . . . .
C6 C 0.58254(12) 0.44180(14) 0.40145(17) 0.0241(4) Uani 1 1 d . . . . .
C14 C 0.67307(13) 0.58458(14) 0.67908(16) 0.0274(5) Uani 1 1 d . . . . .
H14 H 0.642171 0.545060 0.701645 0.033 Uiso 1 1 calc R U . . .
C5 C 0.55442(12) 0.51713(14) 0.38493(17) 0.0252(5) Uani 1 1 d . . . . .
B1 B 0.93041(12) 0.57597(13) 0.55499(15) 0.0158(4) Uani 1 1 d . . . . .
C15 C 0.67091(14) 0.66802(15) 0.69167(18) 0.0287(5) Uani 1 1 d . . . . .
B3 B 0.82370(11) 0.66636(13) 0.54846(15) 0.0148(4) Uani 1 1 d D . . . .
B2 B 0.83879(12) 0.56543(13) 0.41922(15) 0.0150(4) Uani 1 1 d . . . . .
H19 H 0.6530(11) 0.6175(14) 0.1578(15) 0.010(5) Uiso 1 1 d . . . . .
H6 H 0.5541(12) 0.3992(16) 0.4073(16) 0.018(6) Uiso 1 1 d . . . . .
H1A H 0.6080(13) 0.8100(16) 0.2857(19) 0.021(6) Uiso 1 1 d . . . . .
H8 H 0.6576(13) 0.3105(16) 0.4273(17) 0.020(6) Uiso 1 1 d . . . . .
H18 H 0.5510(15) 0.6845(18) 0.062(2) 0.037(8) Uiso 1 1 d . . . . .
H4 H 0.5856(13) 0.6375(17) 0.3591(18) 0.030(7) Uiso 1 1 d . . . . .
H10 H 0.8626(14) 0.4048(17) 0.4416(19) 0.032(7) Uiso 1 1 d . . . . .
H5A H 0.5034(15) 0.5282(19) 0.376(2) 0.041(8) Uiso 1 1 d . . . . .
H16 H 0.5307(14) 0.8113(17) 0.1482(19) 0.026(7) Uiso 1 1 d . . . . .
H9 H 0.7853(13) 0.2925(17) 0.4375(18) 0.026(7) Uiso 1 1 d . . . . .
H1B H 0.7882(13) 0.6666(16) 0.1373(17) 0.018(6) Uiso 1 1 d . . . . .
H13 H 0.7498(14) 0.5256(18) 0.6107(19) 0.032(7) Uiso 1 1 d . . . . .
H3 H 0.9343(13) 0.5230(16) 0.2769(17) 0.023(7) Uiso 1 1 d . . . . .
H15 H 0.6372(15) 0.6992(18) 0.725(2) 0.036(8) Uiso 1 1 d . . . . .
H2 H 0.9015(14) 0.5849(17) 0.1132(19) 0.031(7) Uiso 1 1 d . . . . .

loop_
_atom_site_aniso_label
_atom_site_aniso_U_11
_atom_site_aniso_U_22
_atom_site_aniso_U_33
_atom_site_aniso_U_23
_atom_site_aniso_U_13
_atom_site_aniso_U_12
Ni2 0.01560(12) 0.01232(10) 0.01496(12) -0.00048(9) 0.00052(8) 0.00393(9)
O2 0.0136(6) 0.0157(6) 0.0169(6) -0.0023(5) 0.0004(5) 0.0051(5)
O5 0.0179(7) 0.0131(6) 0.0158(6) -0.0004(5) 0.0003(5) 0.0024(5)
O4 0.0141(6) 0.0144(6) 0.0128(6) -0.0014(5) 0.0003(5) 0.0046(5)
O3 0.0172(7) 0.0169(7) 0.0166(7) -0.0025(5) -0.0009(5) 0.0063(5)
O1 0.0167(7) 0.0178(7) 0.0203(7) -0.0046(5) -0.0015(5) 0.0057(5)
N4 0.0153(7) 0.0135(7) 0.0171(8) 0.0002(6) 0.0020(6) 0.0040(5)
N2 0.0186(8) 0.0145(7) 0.0180(8) 0.0005(6) -0.0012(6) 0.0047(6)
N7 0.0190(8) 0.0142(7) 0.0184(8) -0.0012(6) 0.0023(6) 0.0025(6)
N3 0.0203(8) 0.0154(7) 0.0148(8) 0.0008(6) 0.0003(6) 0.0054(6)
N6 0.0226(9) 0.0170(8) 0.0197(8) 0.0006(6) 0.0058(7) 0.0032(6)
N5 0.0160(8) 0.0154(7) 0.0205(8) -0.0016(6) 0.0000(6) 0.0028(6)
N1 0.0206(9) 0.0169(8) 0.0200(8) -0.0011(6) -0.0006(6) 0.0055(6)
C3 0.0184(10) 0.0200(9) 0.0207(10) -0.0004(7) 0.0042(7) 0.0054(7)
C7 0.0200(10) 0.0169(9) 0.0200(10) 0.0002(7) 0.0015(7) -0.0003(7)
C10 0.0194(10) 0.0152(8) 0.0182(9) 0.0001(7) -0.0005(7) 0.0024(7)
C1 0.0239(10) 0.0195(9) 0.0161(9) 0.0006(7) 0.0001(7) 0.0059(7)
C11 0.0161(9) 0.0148(8) 0.0140(8) -0.0011(6) 0.0006(6) 0.0010(6)
C12 0.0187(9) 0.0141(8) 0.0162(9) -0.0021(6) 0.0014(7) 0.0018(7)
C8 0.0275(11) 0.0162(9) 0.0243(10) 0.0007(8) 0.0026(8) -0.0037(8)
C4 0.0175(10) 0.0196(10) 0.0285(11) -0.0001(8) 0.0015(8) 0.0022(7)
C16 0.0200(10) 0.0253(11) 0.0197(10) 0.0034(8) -0.0012(7) 0.0058(8)
C13 0.0303(12) 0.0143(9) 0.0225(10) 0.0005(7) 0.0051(8) -0.0010(8)
C18 0.0232(11) 0.0268(11) 0.0184(10) -0.0029(8) -0.0037(8) 0.0008(8)
C9 0.0259(11) 0.0142(8) 0.0230(10) -0.0001(7) -0.0002(8) 0.0038(8)
C2 0.0269(11) 0.0259(11) 0.0186(10) -0.0003(8) 0.0065(8) 0.0078(8)
C19 0.0232(10) 0.0178(9) 0.0226(10) -0.0031(7) 0.0006(8) 0.0037(7)
C6 0.0193(10) 0.0215(10) 0.0318(12) 0.0016(9) 0.0045(8) -0.0030(8)
C14 0.0335(12) 0.0227(11) 0.0282(12) -0.0005(9) 0.0140(9) -0.0052(9)
C5 0.0155(10) 0.0253(11) 0.0351(13) 0.0025(9) 0.0034(8) -0.0013(8)
B1 0.0169(10) 0.0120(9) 0.0182(10) -0.0007(7) 0.0007(8) 0.0018(7)
C15 0.0314(12) 0.0239(11) 0.0332(13) 0.0001(9) 0.0157(10) -0.0008(9)
B3 0.0144(10) 0.0140(9) 0.0159(10) -0.0006(7) 0.0010(7) 0.0029(7)
B2 0.0149(10) 0.0138(9) 0.0158(9) -0.0005(7) -0.0005(7) 0.0045(7)

loop_
_atom_type_symbol
_atom_type_description
_atom_type_scat_dispersion_real
_atom_type_scat_dispersion_imag
_atom_type_scat_source
C C 0.0033 0.0016 'International Tables Vol C Tables 4.2.6.8 and 6.1.1.4'
H H 0.0000 0.0000 'International Tables Vol C Tables 4.2.6.8 and 6.1.1.4'
B B 0.0013 0.0007 'International Tables Vol C Tables 4.2.6.8 and 6.1.1.4'
N N 0.0061 0.0033 'International Tables Vol C Tables 4.2.6.8 and 6.1.1.4'
Ni Ni 0.3393 1.1124 'International Tables Vol C Tables 4.2.6.8 and 6.1.1.4'
O O 0.0106 0.0060 'International Tables Vol C Tables 4.2.6.8 and 6.1.1.4'

loop_
_geom_angle_atom_site_label_1
_geom_angle_atom_site_label_2
_geom_angle_atom_site_label_3
_geom_angle
_geom_angle_site_symmetry_1
_geom_angle_site_symmetry_3
_geom_angle_publ_flag
O5 Ni2 N2 90.43(6) 7_666 . ?
O5 Ni2 N5 89.86(6) 7_666 . ?
O4 Ni2 O5 96.52(5) . 7_666 ?
O4 Ni2 N2 171.25(6) . . ?
O4 Ni2 N5 84.18(6) . . ?
N2 Ni2 N5 90.55(7) . . ?
N3 Ni2 O5 172.52(6) . 7_666 ?
N3 Ni2 O4 81.03(6) . . ?
N3 Ni2 N2 92.71(7) . . ?
N3 Ni2 N6 94.03(7) . 7_666 ?
N3 Ni2 N5 96.89(7) . . ?
N6 Ni2 O5 79.03(6) 7_666 7_666 ?
N6 Ni2 O4 93.79(6) 7_666 . ?
N6 Ni2 N2 92.74(7) 7_666 . ?
N6 Ni2 N5 168.42(7) 7_666 . ?
B1 O2 B2 120.68(15) . . ?
Ni2 O5 H5 112.6(15) 7_666 . ?
B3 O5 Ni2 120.02(12) . 7_666 ?
B3 O5 H5 102.6(11) . . ?
B3 O4 Ni2 127.19(11) . . ?
B3 O4 B2 123.80(15) . . ?
B2 O4 Ni2 107.90(11) . . ?
B1 O3 B3 122.66(16) . . ?
B1 O1 H1 109.5 . . ?
N3 N4 B2 115.56(15) . . ?
C3 N4 N3 109.80(16) . . ?
C3 N4 B2 134.27(16) . . ?
N1 N2 Ni2 125.46(13) . . ?
C19 N2 Ni2 129.25(14) . . ?
C19 N2 N1 105.16(16) . . ?
N6 N7 B3 119.67(16) . . ?
C13 N7 N6 109.72(17) . . ?
C13 N7 B3 130.60(17) . . ?
N4 N3 Ni2 112.75(12) . . ?
C1 N3 Ni2 139.99(14) . . ?
C1 N3 N4 106.81(16) . . ?
N7 N6 Ni2 115.44(13) . 7_666 ?
C15 N6 Ni2 137.71(16) . 7_666 ?
C15 N6 N7 106.09(18) . . ?
C12 N5 Ni2 126.99(13) . . ?
C4 N5 Ni2 114.09(14) . . ?
C4 N5 C12 118.85(18) . . ?
N2 N1 H1A 122.7(16) . . ?
C16 N1 N2 111.50(18) . . ?
C16 N1 H1A 125.4(16) . . ?
N4 C3 C2 108.16(18) . . ?
N4 C3 H3 120.2(16) . . ?
C2 C3 H3 131.6(16) . . ?
C8 C7 C12 119.53(19) . . ?
C6 C7 C12 119.10(19) . . ?
C6 C7 C8 121.3(2) . . ?
C11 C10 C9 123.50(19) . . ?
C11 C10 H10 118.0(16) . . ?
C9 C10 H10 118.4(16) . . ?
N3 C1 C2 110.43(18) . . ?
N3 C1 H1B 121.9(16) . . ?
C2 C1 H1B 127.7(16) . . ?
C10 C11 C12 116.63(17) . . ?
C10 C11 B2 119.43(17) . . ?
C12 C11 B2 123.94(16) . . ?
N5 C12 C7 119.77(17) . . ?
N5 C12 C11 119.99(17) . . ?
C7 C12 C11 120.25(17) . . ?
C7 C8 H8 116.5(15) . . ?
C9 C8 C7 120.0(2) . . ?
C9 C8 H8 123.5(15) . . ?
N5 C4 C5 123.9(2) . . ?
N5 C4 H4 113.3(15) . . ?
C5 C4 H4 122.7(15) . . ?
N1 C16 C18 107.44(19) . . ?
N1 C16 H16 121.7(18) . . ?
C18 C16 H16 130.6(18) . . ?
N7 C13 C14 109.1(2) . . ?
N7 C13 H13 122.3(18) . . ?
C14 C13 H13 128.3(18) . . ?
C16 C18 C19 105.08(19) . . ?
C16 C18 H18 126.9(19) . . ?
C19 C18 H18 128.0(19) . . ?
C10 C9 H9 118.3(16) . . ?
C8 C9 C10 119.83(19) . . ?
C8 C9 H9 121.8(16) . . ?
C3 C2 H2 127.3(16) . . ?
C1 C2 C3 104.77(19) . . ?
C1 C2 H2 127.9(16) . . ?
N2 C19 C18 110.81(19) . . ?
N2 C19 H19 122.1(14) . . ?
C18 C19 H19 127.0(14) . . ?
C7 C6 H6 118.6(16) . . ?
C5 C6 C7 119.7(2) . . ?
C5 C6 H6 121.7(16) . . ?
C13 C14 H14 127.8 . . ?
C13 C14 C15 104.4(2) . . ?
C15 C14 H14 127.8 . . ?
C4 C5 H5A 118.0(19) . . ?
C6 C5 C4 118.6(2) . . ?
C6 C5 H5A 123.4(19) . . ?
O3 B1 O2 122.06(17) . . ?
O1 B1 O2 121.39(18) . . ?
O1 B1 O3 116.55(17) . . ?
N6 C15 C14 110.7(2) . . ?
N6 C15 H15 120.9(18) . . ?
C14 C15 H15 128.3(18) . . ?
O5 B3 N7 104.24(15) . . ?
O4 B3 O5 111.81(16) . . ?
O4 B3 O3 112.86(16) . . ?
O4 B3 N7 111.62(16) . . ?
O3 B3 O5 109.60(16) . . ?
O3 B3 N7 106.22(16) . . ?
O2 B2 N4 108.24(15) . . ?
O2 B2 C11 111.54(16) . . ?
O4 B2 O2 111.95(16) . . ?
O4 B2 N4 104.78(15) . . ?
O4 B2 C11 112.74(16) . . ?
N4 B2 C11 107.14(15) . . ?

loop_
_geom_bond_atom_site_label_1
_geom_bond_atom_site_label_2
_geom_bond_distance
_geom_bond_site_symmetry_2
_geom_bond_publ_flag
Ni2 O5 2.0819(14) 7_666 ?
Ni2 O4 2.0750(13) . ?
Ni2 N2 2.0864(16) . ?
Ni2 N3 2.0414(17) . ?
Ni2 N6 2.0687(18) 7_666 ?
Ni2 N5 2.1451(17) . ?
O2 B1 1.375(3) . ?
O2 B2 1.471(2) . ?
O5 H5 0.885(9) . ?
O5 B3 1.471(2) . ?
O4 B3 1.433(3) . ?
O4 B2 1.457(2) . ?
O3 B1 1.362(3) . ?
O3 B3 1.460(2) . ?
O1 H1 0.8400 . ?
O1 B1 1.361(2) . ?
N4 N3 1.356(2) . ?
N4 C3 1.347(3) . ?
N4 B2 1.577(3) . ?
N2 N1 1.353(2) . ?
N2 C19 1.338(3) . ?
N7 N6 1.365(2) . ?
N7 C13 1.342(3) . ?
N7 B3 1.592(3) . ?
N3 C1 1.341(3) . ?
N6 C15 1.338(3) . ?
N5 C12 1.383(3) . ?
N5 C4 1.328(3) . ?
N1 C16 1.341(3) . ?
N1 H1A 0.90(3) . ?
C3 C2 1.391(3) . ?
C3 H3 0.93(3) . ?
C7 C12 1.433(3) . ?
C7 C8 1.421(3) . ?
C7 C6 1.408(3) . ?
C10 C11 1.386(3) . ?
C10 C9 1.412(3) . ?
C10 H10 1.01(3) . ?
C1 C2 1.387(3) . ?
C1 H1B 0.92(3) . ?
C11 C12 1.434(3) . ?
C11 B2 1.634(3) . ?
C8 C9 1.367(3) . ?
C8 H8 0.92(2) . ?
C4 C5 1.409(3) . ?
C4 H4 1.00(3) . ?
C16 C18 1.372(3) . ?
C16 H16 0.89(3) . ?
C13 C14 1.373(3) . ?
C13 H13 0.90(3) . ?
C18 C19 1.393(3) . ?
C18 H18 0.90(3) . ?
C9 H9 0.95(3) . ?
C2 H2 0.98(3) . ?
C19 H19 0.90(2) . ?
C6 C5 1.367(3) . ?
C6 H6 0.89(3) . ?
C14 H14 0.9500 . ?
C14 C15 1.398(3) . ?
C5 H5A 0.96(3) . ?
C15 H15 0.97(3) . ?

loop_
_geom_torsion_atom_site_label_1
_geom_torsion_atom_site_label_2
_geom_torsion_atom_site_label_3
_geom_torsion_atom_site_label_4
_geom_torsion
_geom_torsion_site_symmetry_1
_geom_torsion_site_symmetry_2
_geom_torsion_site_symmetry_3
_geom_torsion_site_symmetry_4
_geom_torsion_publ_flag
Ni2 O5 B3 O4 129.59(13) 7_666 . . . ?
Ni2 O5 B3 O3 -104.49(15) 7_666 . . . ?
Ni2 O5 B3 N7 8.86(18) 7_666 . . . ?
Ni2 O4 B3 O5 -48.7(2) . . . . ?
Ni2 O4 B3 O3 -172.77(11) . . . . ?
Ni2 O4 B3 N7 67.7(2) . . . . ?
Ni2 O4 B2 O2 161.37(13) . . . . ?
Ni2 O4 B2 N4 44.29(16) . . . . ?
Ni2 O4 B2 C11 -71.88(16) . . . . ?
Ni2 N2 N1 C16 -175.89(15) . . . . ?
Ni2 N2 C19 C18 175.55(15) . . . . ?
Ni2 N3 C1 C2 172.14(18) . . . . ?
Ni2 N6 C15 C14 -168.80(17) 7_666 . . . ?
Ni2 N5 C12 C7 -173.16(14) . . . . ?
Ni2 N5 C12 C11 7.1(3) . . . . ?
Ni2 N5 C4 C5 175.30(18) . . . . ?
N4 N3 C1 C2 0.9(2) . . . . ?
N4 C3 C2 C1 -1.1(3) . . . . ?
N2 N1 C16 C18 -0.1(3) . . . . ?
N7 N6 C15 C14 0.2(3) . . . . ?
N7 C13 C14 C15 -1.0(3) . . . . ?
N3 N4 C3 C2 1.7(2) . . . . ?
N3 N4 B2 O2 -156.73(15) . . . . ?
N3 N4 B2 O4 -37.1(2) . . . . ?
N3 N4 B2 C11 82.86(19) . . . . ?
N3 C1 C2 C3 0.1(3) . . . . ?
N6 N7 C13 C14 1.2(2) . . . . ?
N6 N7 B3 O5 0.7(2) . . . . ?
N6 N7 B3 O4 -120.12(18) . . . . ?
N6 N7 B3 O3 116.48(18) . . . . ?
N5 C4 C5 C6 -0.8(4) . . . . ?
N1 N2 C19 C18 -0.5(3) . . . . ?
N1 C16 C18 C19 -0.2(3) . . . . ?
C3 N4 N3 Ni2 -175.52(14) . . . . ?
C3 N4 N3 C1 -1.6(2) . . . . ?
C3 N4 B2 O2 31.1(3) . . . . ?
C3 N4 B2 O4 150.7(2) . . . . ?
C3 N4 B2 C11 -89.3(2) . . . . ?
C7 C8 C9 C10 3.5(3) . . . . ?
C7 C6 C5 C4 1.5(4) . . . . ?
C10 C11 C12 N5 -174.57(18) . . . . ?
C10 C11 C12 C7 5.7(3) . . . . ?
C10 C11 B2 O2 -22.4(2) . . . . ?
C10 C11 B2 O4 -149.35(17) . . . . ?
C10 C11 B2 N4 95.9(2) . . . . ?
C11 C10 C9 C8 -2.7(3) . . . . ?
C12 N5 C4 C5 -1.8(3) . . . . ?
C12 C7 C8 C9 0.2(3) . . . . ?
C12 C7 C6 C5 0.2(3) . . . . ?
C12 C11 B2 O2 158.17(17) . . . . ?
C12 C11 B2 O4 31.2(3) . . . . ?
C12 C11 B2 N4 -83.5(2) . . . . ?
C8 C7 C12 N5 175.29(19) . . . . ?
C8 C7 C12 C11 -5.0(3) . . . . ?
C8 C7 C6 C5 -177.8(2) . . . . ?
C4 N5 C12 C7 3.5(3) . . . . ?
C4 N5 C12 C11 -176.22(19) . . . . ?
C16 C18 C19 N2 0.5(3) . . . . ?
C13 N7 N6 Ni2 170.99(14) . . . 7_666 ?
C13 N7 N6 C15 -0.8(2) . . . . ?
C13 N7 B3 O5 179.89(19) . . . . ?
C13 N7 B3 O4 59.0(3) . . . . ?
C13 N7 B3 O3 -64.4(3) . . . . ?
C13 C14 C15 N6 0.5(3) . . . . ?
C9 C10 C11 C12 -2.0(3) . . . . ?
C9 C10 C11 B2 178.55(19) . . . . ?
C19 N2 N1 C16 0.4(2) . . . . ?
C6 C7 C12 N5 -2.8(3) . . . . ?
C6 C7 C12 C11 177.0(2) . . . . ?
C6 C7 C8 C9 178.3(2) . . . . ?
B1 O2 B2 O4 20.0(3) . . . . ?
B1 O2 B2 N4 134.97(17) . . . . ?
B1 O2 B2 C11 -107.4(2) . . . . ?
B1 O3 B3 O5 -125.99(19) . . . . ?
B1 O3 B3 O4 -0.7(3) . . . . ?
B1 O3 B3 N7 121.95(19) . . . . ?
B3 O4 B2 O2 -29.9(3) . . . . ?
B3 O4 B2 N4 -146.99(16) . . . . ?
B3 O4 B2 C11 96.8(2) . . . . ?
B3 O3 B1 O2 -7.8(3) . . . . ?
B3 O3 B1 O1 171.16(17) . . . . ?
B3 N7 N6 Ni2 -9.7(2) . . . 7_666 ?
B3 N7 N6 C15 178.48(18) . . . . ?
B3 N7 C13 C14 -178.0(2) . . . . ?
B2 O2 B1 O3 -2.8(3) . . . . ?
B2 O2 B1 O1 178.23(18) . . . . ?
B2 O4 B3 O5 144.85(17) . . . . ?
B2 O4 B3 O3 20.7(3) . . . . ?
B2 O4 B3 N7 -98.8(2) . . . . ?
B2 N4 N3 Ni2 10.4(2) . . . . ?
B2 N4 N3 C1 -175.67(17) . . . . ?
B2 N4 C3 C2 174.2(2) . . . . ?
B2 C11 C12 N5 4.9(3) . . . . ?
B2 C11 C12 C7 -174.83(18) . . . . ?

loop_
_smtbx_masks_void_nr
_smtbx_masks_void_average_x
_smtbx_masks_void_average_y
_smtbx_masks_void_average_z
_smtbx_masks_void_volume
_smtbx_masks_void_count_electrons
_smtbx_masks_void_content
1 0.000 0.244 0.750 114.5 17.2 '0.75 CH3CN'
2 0.000 0.756 0.250 114.5 17.2 '0.75 CH3CN'
3 0.500 0.256 0.250 114.5 17.2 '0.75 CH3CN'
4 0.500 0.744 0.750 114.5 17.2 '0.75 CH3CN'
